data_9016584
loop_
_publ_author_name
'Herbstein, F. H.'
'Smuts, J.'

_publ_section_title
;
 Comparison of X-ray and neutron-diffraction refinements
 of the structure of cementite Fe3C
;
_journal_name_full 'Acta Crystallographica'
_journal_page_first 1331
_journal_page_last 1332
_journal_paper_doi 10.1107/S0365110X64003346
_journal_volume 17
_journal_year 1964
_chemical_compound_source Synthetic
_chemical_formula_sum 'C Fe3'
_chemical_name_mineral Cohenite
_space_group_IT_number 62
_symmetry_space_group_name_Hall '-P 2ac 2n'
_symmetry_space_group_name_H-M 'P n m a'
_cell_angle_alpha 90
_cell_angle_beta 90
_cell_angle_gamma 90
_cell_length_a 5.090
_cell_length_b 6.748
_cell_length_c 4.523
_cell_formula_units_Z 4
_cell_volume 155.353
_database_code_amcsd 0019097
_exptl_crystal_density_diffrn 7.677
_cod_original_formula_sum 'Fe3 C'
_cod_database_code 9016584

loop_
_space_group_symop_operation_xyz
x,y,z
x,1/2-y,z
-x,1/2+y,-z
1/2-x,1/2+y,1/2+z
1/2+x,1/2-y,1/2-z
1/2+x,y,1/2-z
1/2-x,-y,1/2+z
-x,-y,-z

loop_
_atom_site_label
_atom_site_fract_x
_atom_site_fract_y
_atom_site_fract_z
Fed 0.18600 0.06300 0.32800
Fec 0.03600 0.25000 0.85200
C 0.89000 0.25000 0.45000

loop_
_cod_related_entry_id
_cod_related_entry_database
_cod_related_entry_code
1 AMCSD 0019097
